data_9002913
loop_
_publ_author_name
'Thompson, R. M.'
'Downs, R. T.'

_publ_section_title
;Model pyroxenes I: Ideal pyroxene topologies Pyroxene #6 based on stacking
 sequence ABABACBC Note: Atoms Mg, Si, and O are assigned to atomic positions
 just for convenience.
;
_journal_name_full 'American Mineralogist'
_journal_page_first 653
_journal_page_last 666
_journal_paper_doi 10.2138/am-2003-0419
_journal_volume 88
_journal_year 2003
_chemical_formula_structural Mg2(Si2O6)
_chemical_formula_sum 'Mg O3 Si'
_chemical_name_mineral Pyroxene-ideal
_space_group_IT_number 7
_symmetry_space_group_name_Hall 'P -2yc'
_symmetry_space_group_name_H-M 'P 1 c 1'
_cell_angle_alpha 90
_cell_angle_beta 90.
_cell_angle_gamma 90
_cell_length_a 13.0639452948
_cell_length_b 6
_cell_length_c 3.46410161514
_cell_formula_units_Z 16
_cell_volume 271.529
_exptl_crystal_density_diffrn 9.823
_cod_original_formula_sum 'Si Mg O3'
_cod_database_code 9002913
_cod_struct_determination_method theoretical

loop_
_symmetry_equiv_pos_as_xyz
x,y,z
x,-y,1/2+z

loop_
_atom_site_label
_atom_site_fract_x
_atom_site_fract_y
_atom_site_fract_z
SiA 0.96875 0.91667 0.16667
SiB 0.90625 0.41667 0.00000
Mg1a 0.81250 0.08333 0.00000
Mg2a 0.81250 0.75000 0.00000
SiC 0.71875 0.41667 0.66667
SiD 0.65625 0.08333 0.33333
Mg1b 0.56250 0.41667 0.33333
Mg2b 0.56250 0.75000 0.33333
SiE 0.40625 0.58333 0.50000
SiF 0.46875 0.08333 0.33333
Mg1c 0.31250 0.08333 0.66667
Mg2c 0.31250 0.75000 0.66667
SiG 0.15625 0.08333 0.00000
SiH 0.21875 0.41667 0.33333
Mg1d 0.06250 0.41667 0.66667
Mg2d 0.06250 0.25000 0.16667
O1A 0.87500 0.91667 0.16667
O2A 0.00000 0.75000 0.00000
O3A 0.00000 0.08333 0.00000
O1B 0.00000 0.41667 0.00000
O2B 0.87500 0.58333 0.16667
O3B 0.87500 0.75000 0.66667
O1C 0.62500 0.41667 0.66667
O2C 0.75000 0.25000 0.83333
O3C 0.75000 0.41667 0.33333
O1D 0.75000 0.08333 0.33333
O2D 0.62500 0.25000 0.16667
O3D 0.62500 0.91667 0.16667
O1E 0.50000 0.41667 0.00000
O2E 0.37500 0.75000 0.33333
O3E 0.37500 0.41667 0.33333
O1F 0.37500 0.08333 0.33333
O2F 0.50000 0.75000 0.00000
O3F 0.50000 0.08333 0.00000
O1G 0.25000 0.08333 0.00000
O2G 0.12500 0.75000 0.33333
O3G 0.12500 0.08333 0.33333
O1H 0.12500 0.41667 0.33333
O2H 0.25000 0.25000 0.50000
O3H 0.25000 0.41667 0.00000

_database_code_amcsd 0003002
